data_4518855
loop_
_publ_author_name
'Zhang, Xinyu'
'Tian, Chunqi'
'Wang, Zhanjing'
'Sivaguru, Paramasivam'
'Nolan, Steven P.'
'Bi, Xihe'

_publ_section_title
;
 Fluoroalkyl N-Triftosylhydrazones as Easily Decomposable Diazo Surrogates
 for Asymmetric [2 + 1] Cycloaddition: Synthesis of Chiral Fluoroalkyl
 Cyclopropenes and Cyclopropanes
;
_journal_name_full 'ACS Catalysis'
_journal_page_first 8527
_journal_page_last 8537
_journal_paper_doi 10.1021/acscatal.1c01483
_journal_year 2021
_chemical_absolute_configuration unk
_chemical_formula_moiety 'C22 H15 F3'
_chemical_formula_sum 'C22 H15 F3 N0 O0'
_chemical_formula_weight 336.34
_space_group_crystal_system triclinic
_space_group_IT_number 1
_space_group_name_Hall 'P 1'
_space_group_name_H-M_alt 'P 1'
_atom_sites_solution_hydrogens geom
_audit_creation_method SHELXL-2014/7
_cell_angle_alpha 95.974(7)
_cell_angle_beta 99.576(7)
_cell_angle_gamma 94.985(7)
_cell_formula_units_Z 4
_cell_length_a 6.3512(5)
_cell_length_b 15.7186(13)
_cell_length_c 17.6114(17)
_cell_measurement_reflns_used 1396
_cell_measurement_temperature 293(2)
_cell_measurement_theta_max 22.0160
_cell_measurement_theta_min 4.3490
_cell_volume 1714.5(3)
_computing_cell_refinement 'CrysAlisPro 1.171.39.38a (Rigaku OD, 2017)'
_computing_data_collection 'CrysAlisPro 1.171.39.38a (Rigaku OD, 2017)'
_computing_data_reduction 'CrysAlisPro 1.171.39.38a (Rigaku OD, 2017)'
_computing_structure_refinement 'SHELXL-2014/7 (Sheldrick, 2014)'
_computing_structure_solution 'ShelXT (Sheldrick, 2014)'
_diffrn_ambient_temperature 293(2)
_diffrn_measured_fraction_theta_full 0.995
_diffrn_measured_fraction_theta_max 0.829
_diffrn_measurement_device_type 'CCD area detector'
_diffrn_radiation_type MoK\a
_diffrn_radiation_wavelength 0.71073
_diffrn_reflns_av_R_equivalents 0.0235
_diffrn_reflns_av_unetI/netI 0.0516
_diffrn_reflns_Laue_measured_fraction_full 0.995
_diffrn_reflns_Laue_measured_fraction_max 0.829
_diffrn_reflns_limit_h_max 8
_diffrn_reflns_limit_h_min -8
_diffrn_reflns_limit_k_max 15
_diffrn_reflns_limit_k_min -20
_diffrn_reflns_limit_l_max 24
_diffrn_reflns_limit_l_min -19
_diffrn_reflns_number 12826
_diffrn_reflns_point_group_measured_fraction_full 0.995
_diffrn_reflns_point_group_measured_fraction_max 0.829
_diffrn_reflns_theta_full 25.242
_diffrn_reflns_theta_max 29.279
_diffrn_reflns_theta_min 3.451
_diffrn_source 'fine-focus sealed X-ray tube'
_exptl_absorpt_coefficient_mu 0.097
_exptl_crystal_colour colorless
_exptl_crystal_density_diffrn 1.303
_exptl_crystal_description block
_exptl_crystal_F_000 696
_exptl_crystal_size_max 0.5
_exptl_crystal_size_mid 0.35
_exptl_crystal_size_min 0.31
_refine_diff_density_max 0.154
_refine_diff_density_min -0.162
_refine_diff_density_rms 0.031
_refine_ls_abs_structure_details
;
 Refined as an inversion twin.
;
_refine_ls_abs_structure_Flack -0.7(9)
_refine_ls_extinction_method none
_refine_ls_goodness_of_fit_ref 1.005
_refine_ls_hydrogen_treatment constr
_refine_ls_matrix_type full
_refine_ls_number_parameters 902
_refine_ls_number_reflns 9934
_refine_ls_number_restraints 4
_refine_ls_restrained_S_all 1.005
_refine_ls_R_factor_all 0.1254
_refine_ls_R_factor_gt 0.0544
_refine_ls_shift/su_max 0.000
_refine_ls_shift/su_mean 0.000
_refine_ls_structure_factor_coef Fsqd
_refine_ls_weighting_details 'w=1/[\s^2^(Fo^2^)+(0.0576P)^2^] where P=(Fo^2^+2Fc^2^)/3'
_refine_ls_weighting_scheme calc
_refine_ls_wR_factor_gt 0.1160
_refine_ls_wR_factor_ref 0.1529
_reflns_Friedel_coverage 1.000
_reflns_Friedel_fraction_full 0.995
_reflns_Friedel_fraction_max 0.829
_reflns_number_gt 5087
_reflns_number_total 9934
_reflns_threshold_expression 'I > 2\s(I)'
_cod_data_source_file cs1c01483_si_003.cif
_cod_data_source_block shelx
_cod_database_code 4518855
_shelx_shelxl_version_number 2014/7
_shelx_space_group_comment
;
The symmetry employed for this shelxl refinement is uniquely defined
by the following loop, which should always be used as a source of
symmetry information in preference to the above space-group names.
They are only intended as comments.
;

loop_
_space_group_symop_operation_xyz
'x, y, z'

loop_
_atom_site_label
_atom_site_type_symbol
_atom_site_fract_x
_atom_site_fract_y
_atom_site_fract_z
_atom_site_U_iso_or_equiv
_atom_site_adp_type
_atom_site_occupancy
_atom_site_site_symmetry_order
_atom_site_calc_flag
_atom_site_refinement_flags_posn
_atom_site_refinement_flags_adp
_atom_site_refinement_flags_occupancy
_atom_site_disorder_assembly
_atom_site_disorder_group
F001 F -0.8049(6) -0.4137(2) 0.0333(2) 0.1126(12) Uani 1 1 d . . . . .
F002 F -0.9106(6) -0.7125(2) -0.7563(2) 0.1129(12) Uani 1 1 d . . . . .
F003 F -0.3991(7) -0.6937(3) -0.2555(2) 0.1236(14) Uani 1 1 d . . . . .
F004 F -0.9331(6) -0.6113(2) -0.8277(2) 0.1118(13) Uani 1 1 d . . . . .
F005 F -0.6349(5) -0.6343(2) -0.76576(19) 0.1054(12) Uani 1 1 d . . . . .
C006 C 0.1620(7) -1.0188(3) -0.3036(2) 0.0532(12) Uani 1 1 d . . . . .
F007 F -0.5548(6) -0.3600(2) -0.4786(2) 0.1164(13) Uani 1 1 d . . . . .
F008 F -1.0977(5) -0.3571(2) 0.0053(3) 0.1164(13) Uani 1 1 d . . . . .
F009 F -0.8773(7) -0.3101(3) 0.1096(2) 0.1257(14) Uani 1 1 d . . . . .
C00A C -1.1935(7) 0.0328(3) -0.0717(3) 0.0559(12) Uani 1 1 d . . . . .
F00B F -0.1178(6) -0.6223(2) -0.2669(2) 0.1241(14) Uani 1 1 d . . . . .
F00C F -0.2560(7) -0.4125(3) -0.4619(3) 0.1463(17) Uani 1 1 d . . . . .
F00D F -0.4127(7) -0.5944(3) -0.3268(2) 0.1366(16) Uani 1 1 d . . . . .
C00E C -0.1633(7) -0.7964(3) -0.3539(3) 0.0556(12) Uani 1 1 d . . . . .
C00F C -0.8904(6) -0.1956(3) -0.0228(3) 0.0554(12) Uani 1 1 d . . . . .
C00G C -0.5893(8) -0.0913(4) -0.4854(3) 0.0724(16) Uani 1 1 d . . . . .
H00G H -0.6726 -0.0703 -0.4504 0.087 Uiso 1 1 calc R U . . .
C00H C -0.8149(9) -0.6741(4) -0.8076(3) 0.0737(15) Uani 1 1 d . . . . .
C00I C 0.0497(7) -0.9419(3) -0.3206(2) 0.0498(11) Uani 1 1 d . . . . .
C00J C -0.4354(7) -0.9513(3) -0.8185(3) 0.0550(12) Uani 1 1 d . . . . .
C00K C -0.4925(8) -0.1654(4) -0.4724(3) 0.0722(15) Uani 1 1 d . . . . .
H00K H -0.5123 -0.1927 -0.4293 0.087 Uiso 1 1 calc R U . . .
C00L C -0.5677(7) -0.0472(3) -0.5481(3) 0.0603(13) Uani 1 1 d . . . . .
C00M C -0.3156(7) -1.0252(3) -0.7992(2) 0.0553(12) Uani 1 1 d . . . . .
C00N C -1.0884(7) -0.0441(3) -0.0545(3) 0.0536(12) Uani 1 1 d . . . . .
F00O F -0.3032(7) -0.3039(3) -0.3869(2) 0.1341(15) Uani 1 1 d . . . . .
C00P C -1.0059(7) -0.1558(3) 0.0284(3) 0.0618(13) Uani 1 1 d . . . . .
H00P H -1.0179 -0.1785 0.0744 0.074 Uiso 1 1 calc R U . . .
C00Q C -1.1036(7) -0.0828(3) 0.0123(3) 0.0589(13) Uani 1 1 d . . . . .
H00Q H -1.1825 -0.0587 0.0474 0.071 Uiso 1 1 calc R U . . .
C00R C -0.3014(10) -0.6586(4) -0.3076(3) 0.0776(16) Uani 1 1 d . . . . .
C00S C -1.3752(8) 0.0517(4) -0.0424(3) 0.0713(14) Uani 1 1 d . . . . .
H00S H -1.4324 0.0156 -0.0106 0.086 Uiso 1 1 calc R U . . .
C00T C -0.8897(11) -0.3378(4) 0.0341(4) 0.0858(17) Uani 1 1 d . . . . .
C00U C 0.4726(9) -1.0848(4) -0.2483(3) 0.0850(17) Uani 1 1 d . . . . .
H00U H 0.6134 -1.0779 -0.2217 0.102 Uiso 1 1 calc R U . . .
C00V C -0.7916(8) -0.7009(3) -0.9520(3) 0.0665(14) Uani 1 1 d . . . . .
C00W C -1.4732(8) 0.1255(4) -0.0604(3) 0.0791(17) Uani 1 1 d . . . . .
H00W H -1.5946 0.1382 -0.0402 0.095 Uiso 1 1 calc R U . . .
C00X C -0.6560(9) -0.3514(3) -0.1420(3) 0.0676(14) Uani 1 1 d . . . . .
C00Y C -0.4479(9) -0.6250(3) -0.9659(3) 0.0735(14) Uani 1 1 d . . . . .
H00Y H -0.3888 -0.6374 -0.9168 0.088 Uiso 1 1 calc R U . . .
C00Z C -0.6774(7) 0.0302(3) -0.5637(3) 0.0634(14) Uani 1 1 d . . . . .
C010 C -1.3916(9) 0.1789(4) -0.1076(3) 0.0800(17) Uani 1 1 d . . . . .
H010 H -1.4572 0.2277 -0.1192 0.096 Uiso 1 1 calc R U . . .
C011 C -0.1656(8) -0.6441(3) -0.4989(3) 0.0664(14) Uani 1 1 d . . . . .
C012 C -0.6613(7) -0.8087(3) -0.8539(3) 0.0571(12) Uani 1 1 d . . . . .
C013 C 0.3677(8) -1.0133(4) -0.2636(3) 0.0764(16) Uani 1 1 d . . . . .
H013 H 0.4402 -0.9590 -0.2459 0.092 Uiso 1 1 calc R U . . .
C014 C 0.1514(7) -0.8594(3) -0.3017(3) 0.0717(15) Uani 1 1 d . . . . .
H014 H 0.2944 -0.8514 -0.2773 0.086 Uiso 1 1 calc R U . . .
C015 C -0.3665(7) -0.1996(3) -0.5227(3) 0.0643(13) Uani 1 1 d . . . . .
C016 C -0.6336(8) -0.9608(3) -0.8641(3) 0.0763(16) Uani 1 1 d . . . . .
H016 H -0.6956 -1.0159 -0.8847 0.092 Uiso 1 1 calc R U . . .
C017 C 0.3713(10) -1.1647(4) -0.2719(3) 0.0804(16) Uani 1 1 d . . . . .
H017 H 0.4412 -1.2131 -0.2620 0.097 Uiso 1 1 calc R U . . .
C018 C -0.2651(7) -0.8784(3) -0.3736(3) 0.0716(15) Uani 1 1 d . . . . .
H018 H -0.4078 -0.8861 -0.3983 0.086 Uiso 1 1 calc R U . . .
C019 C -0.2590(11) -0.3664(4) -0.6616(4) 0.0765(15) Uani 1 1 d . U . . .
C01A C -0.6599(8) -0.6524(3) -0.9959(3) 0.0645(13) Uani 1 1 d . . . . .
C01B C -0.1619(7) -0.9491(3) -0.3576(3) 0.0716(15) Uani 1 1 d . . . . .
H01B H -0.2363 -1.0036 -0.3720 0.086 Uiso 1 1 calc R U . . .
C01C C -0.3443(11) -0.3385(5) -0.4619(4) 0.0958(19) Uani 1 1 d . . . . .
C01D C 0.0780(13) -0.5608(4) -0.5911(4) 0.101(2) Uani 1 1 d . . . . .
H01D H 0.1590 -0.5323 -0.6219 0.121 Uiso 1 1 calc R U . . .
C01E C -0.4652(8) -0.7306(4) -0.4422(3) 0.0722(15) Uani 1 1 d . . . . .
H01E H -0.6065 -0.7524 -0.4627 0.087 Uiso 1 1 calc R U . . .
C01F C -0.2841(7) -0.7209(3) -0.3741(3) 0.0628(13) Uani 1 1 d . . . . .
C01G C -0.1023(8) -1.0156(4) -0.7647(3) 0.0771(16) Uani 1 1 d . . . . .
H01G H -0.0298 -0.9606 -0.7529 0.093 Uiso 1 1 calc R U . . .
C01H C -0.7466(10) -0.6330(4) -1.0698(3) 0.0823(16) Uani 1 1 d . . . . .
H01H H -0.8898 -0.6506 -1.0909 0.099 Uiso 1 1 calc R U . . .
C01I C -0.6452(8) -0.3101(4) -0.0642(3) 0.0681(14) Uani 1 1 d . . . . .
C01J C -0.8749(8) -0.1581(4) -0.0888(3) 0.0765(15) Uani 1 1 d . . . . .
H01J H -0.7983 -0.1830 -0.1243 0.092 Uiso 1 1 calc R U . . .
C01K C -0.7810(7) -0.2747(3) -0.0078(3) 0.0620(13) Uani 1 1 d . . . . .
C01L C -0.8611(9) 0.0468(4) -0.5332(3) 0.0829(17) Uani 1 1 d . . . . .
H01L H -0.9142 0.0097 -0.5014 0.099 Uiso 1 1 calc R U . . .
C01M C -0.2625(8) -0.2804(4) -0.5137(3) 0.0725(15) Uani 1 1 d . . . . .
C01N C 0.0478(7) -0.7889(3) -0.3179(3) 0.0762(16) Uani 1 1 d . . . . .
H01N H 0.1223 -0.7344 -0.3041 0.091 Uiso 1 1 calc R U . . .
C01O C 0.0614(9) -1.1019(4) -0.3273(3) 0.0785(16) Uani 1 1 d . . . . .
H01O H -0.0782 -1.1097 -0.3551 0.094 Uiso 1 1 calc R U . . .
C01P C -0.9614(9) -0.7459(4) -0.9444(3) 0.0756(15) Uani 1 1 d . . . . .
H01P H -1.0998 -0.7696 -0.9669 0.091 Uiso 1 1 calc R U . . .
C01Q C -0.1314(12) -0.5914(4) -0.6195(4) 0.098(2) Uani 1 1 d . . . . .
H01Q H -0.1912 -0.5848 -0.6702 0.117 Uiso 1 1 calc R U . . .
C01R C -0.4165(9) -1.1098(4) -0.8148(3) 0.0736(15) Uani 1 1 d . . . . .
H01R H -0.5603 -1.1197 -0.8382 0.088 Uiso 1 1 calc R U . . .
C01S C 0.0469(9) -0.6135(4) -0.4707(3) 0.0768(16) Uani 1 1 d . . . . .
H01S H 0.1077 -0.6208 -0.4203 0.092 Uiso 1 1 calc R U . . .
C01T C -0.7868(7) -0.7350(3) -0.8745(3) 0.0628(13) Uani 1 1 d . . . . .
C01U C -0.8923(11) 0.1740(4) -0.5983(4) 0.0903(19) Uani 1 1 d . . . . .
H01U H -0.9636 0.2215 -0.6100 0.108 Uiso 1 1 calc R U . . .
C01V C -0.3492(8) -0.8677(3) -0.7915(3) 0.0821(17) Uani 1 1 d . . . . .
H01V H -0.2139 -0.8581 -0.7604 0.099 Uiso 1 1 calc R U . . .
C01W C -0.4133(14) -0.5616(4) -1.0798(4) 0.101(2) Uani 1 1 d . . . . .
H01W H -0.3303 -0.5303 -1.1083 0.121 Uiso 1 1 calc R U . . .
C01X C 0.0072(10) -1.0853(4) -0.7472(3) 0.0851(17) Uani 1 1 d . . . . .
H01X H 0.1512 -1.0763 -0.7240 0.102 Uiso 1 1 calc R U . . .
C01Y C -0.2951(8) -0.6892(3) -0.4528(3) 0.0664(14) Uani 1 1 d . . . . .
C01Z C -0.7452(7) -0.8919(4) -0.8809(3) 0.0771(17) Uani 1 1 d . . . . .
H01Z H -0.8814 -0.9020 -0.9113 0.093 Uiso 1 1 calc R U . . .
C020 C -0.9691(8) -0.0849(4) -0.1039(3) 0.0773(16) Uani 1 1 d . . . . .
H020 H -0.9524 -0.0616 -0.1493 0.093 Uiso 1 1 calc R U . . .
C021 C -0.2542(10) -0.6319(4) -0.5739(3) 0.0791(16) Uani 1 1 d . . . . .
H021 H -0.3976 -0.6512 -0.5934 0.095 Uiso 1 1 calc R U . . .
C022 C -1.1141(8) 0.0890(3) -0.1186(3) 0.0682(14) Uani 1 1 d . . . . .
H022 H -0.9900 0.0784 -0.1379 0.082 Uiso 1 1 calc R U . . .
C023 C -0.0918(11) -1.1663(4) -0.7633(3) 0.0842(17) Uani 1 1 d . . . . .
H023 H -0.0162 -1.2129 -0.7524 0.101 Uiso 1 1 calc R U . . .
C024 C 0.1697(11) -0.5723(4) -0.5164(4) 0.0938(18) Uani 1 1 d . . . . .
H024 H 0.3128 -0.5524 -0.4971 0.113 Uiso 1 1 calc R U . . .
C025 C -1.2147(9) 0.1603(4) -0.1373(3) 0.0768(15) Uani 1 1 d . . . . .
H025 H -1.1612 0.1957 -0.1704 0.092 Uiso 1 1 calc R U . . .
C026 C -0.4723(11) -0.3835(4) -0.6874(4) 0.100(2) Uani 1 1 d . . . . .
H026 H -0.5665 -0.3690 -0.6542 0.121 Uiso 1 1 calc R U . . .
C027 C -0.3221(10) -0.5794(4) -1.0077(4) 0.0876(17) Uani 1 1 d . . . . .
H027 H -0.1787 -0.5611 -0.9875 0.105 Uiso 1 1 calc R U . . .
C028 C -0.9659(10) 0.1193(5) -0.5505(4) 0.097(2) Uani 1 1 d . . . . .
H028 H -1.0867 0.1303 -0.5292 0.117 Uiso 1 1 calc R U . . .
C029 C -0.6203(13) -0.5883(5) -1.1104(4) 0.100(2) Uani 1 1 d . . . . .
H029 H -0.6772 -0.5761 -1.1597 0.119 Uiso 1 1 calc R U . . .
C02A C -0.4715(10) -0.3582(4) -0.1723(4) 0.0893(18) Uani 1 1 d . . . . .
H02A H -0.3392 -0.3374 -0.1419 0.107 Uiso 1 1 calc R U . . .
C02B C -0.1788(9) -0.3231(4) -0.5834(4) 0.0851(18) Uani 1 1 d . . . . .
C02C C -0.2027(13) -0.4269(4) -0.7870(4) 0.102(2) Uani 1 1 d . . . . .
H02C H -0.1126 -0.4430 -0.8214 0.123 Uiso 1 1 calc R U . . .
C02D C -0.3398(9) -0.1536(4) -0.5836(3) 0.0883(18) Uani 1 1 d . . . . .
H02D H -0.2522 -0.1731 -0.6176 0.106 Uiso 1 1 calc R U . . .
C02E C -0.4572(8) -0.7984(4) -0.8092(3) 0.0845(18) Uani 1 1 d . . . . .
H02E H -0.3919 -0.7432 -0.7907 0.101 Uiso 1 1 calc R U . . .
C02F C -0.6066(9) 0.0882(4) -0.6109(3) 0.0798(16) Uani 1 1 d . . . . .
H02F H -0.4832 0.0795 -0.6314 0.096 Uiso 1 1 calc R U . . .
C02G C -0.6756(13) -0.4257(4) -0.2919(4) 0.099(2) Uani 1 1 d . . . . .
H02G H -0.6803 -0.4503 -0.3426 0.119 Uiso 1 1 calc R U . . .
C02H C -0.3047(11) -1.1787(4) -0.7957(3) 0.0852(17) Uani 1 1 d . . . . .
H02H H -0.3755 -1.2341 -0.8051 0.102 Uiso 1 1 calc R U . . .
C02I C 0.1659(11) -1.1729(4) -0.3102(4) 0.0922(18) Uani 1 1 d . . . . .
H02I H 0.0934 -1.2276 -0.3253 0.111 Uiso 1 1 calc R U . . .
C02J C -0.8603(12) -0.4206(4) -0.2640(4) 0.099(2) Uani 1 1 d . . . . .
H02J H -0.9914 -0.4417 -0.2951 0.119 Uiso 1 1 calc R U . . .
C02K C -0.1164(12) -0.3876(5) -0.7113(5) 0.105(2) Uani 1 1 d . U . . .
H02K H 0.0313 -0.3761 -0.6949 0.127 Uiso 1 1 calc R U . . .
C02L C -0.7147(11) 0.1582(4) -0.6282(3) 0.0879(17) Uani 1 1 d . . . . .
H02L H -0.6646 0.1950 -0.6608 0.105 Uiso 1 1 calc R U . . .
C02M C -0.4809(12) -0.3953(5) -0.2465(4) 0.104(2) Uani 1 1 d . . . . .
H02M H -0.3551 -0.3999 -0.2664 0.125 Uiso 1 1 calc R U . . .
C02N C -0.5416(8) -0.2715(4) 0.0003(4) 0.0855(18) Uani 1 1 d . . . . .
H02N H -0.4084 -0.2535 0.0312 0.103 Uiso 1 1 calc R U . . .
C02O C -0.5547(13) -0.4217(5) -0.7617(5) 0.129(3) Uani 1 1 d . . . . .
H02O H -0.7021 -0.4338 -0.7785 0.154 Uiso 1 1 calc R U . . .
C02P C -0.4173(15) -0.4409(5) -0.8088(5) 0.116(2) Uani 1 1 d . . . . .
H02P H -0.4727 -0.4653 -0.8594 0.139 Uiso 1 1 calc R U . . .
C02Q C -0.0384(9) -0.2847(5) -0.5277(5) 0.108(2) Uani 1 1 d . . . . .
H02Q H 0.1070 -0.2695 -0.5085 0.130 Uiso 1 1 calc R U . . .
C02R C -0.4354(9) -0.0812(4) -0.5961(3) 0.0898(18) Uani 1 1 d . . . . .
H02R H -0.4115 -0.0533 -0.6385 0.108 Uiso 1 1 calc R U . . .
C02S C -0.8519(11) -0.3828(4) -0.1870(4) 0.0884(18) Uani 1 1 d . . . . .
H02S H -0.9776 -0.3791 -0.1668 0.106 Uiso 1 1 calc R U . . .

loop_
_atom_site_aniso_label
_atom_site_aniso_U_11
_atom_site_aniso_U_22
_atom_site_aniso_U_33
_atom_site_aniso_U_23
_atom_site_aniso_U_13
_atom_site_aniso_U_12
F001 0.131(3) 0.091(3) 0.135(3) 0.049(2) 0.043(2) 0.044(2)
F002 0.150(3) 0.103(3) 0.102(3) 0.011(2) 0.067(2) 0.017(2)
F003 0.170(4) 0.112(3) 0.103(3) 0.001(2) 0.071(3) 0.023(3)
F004 0.137(3) 0.100(3) 0.099(3) 0.000(2) 0.008(2) 0.054(2)
F005 0.099(2) 0.101(3) 0.099(2) -0.027(2) -0.0003(19) 0.002(2)
C006 0.066(3) 0.054(3) 0.043(2) 0.003(2) 0.019(2) 0.007(2)
F007 0.105(3) 0.103(3) 0.146(4) 0.047(2) 0.030(3) -0.011(2)
F008 0.078(2) 0.104(3) 0.177(4) 0.062(3) 0.029(2) -0.0034(19)
F009 0.185(4) 0.126(3) 0.087(3) 0.042(2) 0.053(3) 0.037(3)
C00A 0.055(3) 0.057(3) 0.053(3) -0.002(3) 0.007(2) 0.004(2)
F00B 0.122(3) 0.109(3) 0.122(3) -0.046(2) 0.003(2) 0.008(2)
F00C 0.180(4) 0.123(4) 0.158(4) 0.070(3) 0.041(3) 0.052(3)
F00D 0.199(4) 0.107(3) 0.108(3) -0.004(2) 0.011(3) 0.089(3)
C00E 0.057(3) 0.057(3) 0.052(3) 0.004(2) 0.008(2) 0.008(2)
C00F 0.053(3) 0.060(3) 0.054(3) 0.008(2) 0.013(2) 0.002(2)
C00G 0.069(3) 0.086(5) 0.064(4) -0.003(3) 0.029(3) 0.000(3)
C00H 0.077(4) 0.074(4) 0.069(4) 0.013(3) 0.010(3) 0.006(3)
C00I 0.054(3) 0.050(3) 0.047(3) 0.006(2) 0.015(2) 0.004(2)
C00J 0.061(3) 0.055(3) 0.048(3) 0.005(2) 0.012(2) -0.003(2)
C00K 0.080(3) 0.078(4) 0.060(3) 0.013(3) 0.019(3) -0.003(3)
C00L 0.064(3) 0.065(4) 0.051(3) 0.000(3) 0.014(2) 0.000(3)
C00M 0.066(3) 0.058(3) 0.045(3) 0.007(2) 0.018(2) 0.005(3)
C00N 0.052(3) 0.060(3) 0.051(3) 0.005(2) 0.017(2) 0.004(2)
F00O 0.169(4) 0.152(4) 0.082(3) 0.040(3) 0.013(3) 0.009(3)
C00P 0.069(3) 0.067(4) 0.051(3) 0.007(3) 0.019(2) -0.003(3)
C00Q 0.063(3) 0.064(4) 0.054(3) 0.003(3) 0.025(2) 0.005(2)
C00R 0.088(4) 0.071(4) 0.073(4) 0.001(3) 0.015(3) 0.016(3)
C00S 0.068(3) 0.073(4) 0.075(3) 0.001(3) 0.019(3) 0.016(3)
C00T 0.102(5) 0.085(5) 0.081(4) 0.029(4) 0.026(4) 0.030(4)
C00U 0.090(4) 0.079(5) 0.088(4) 0.013(3) 0.007(3) 0.033(4)
C00V 0.078(3) 0.066(4) 0.057(3) 0.008(3) 0.009(3) 0.019(3)
C00W 0.067(3) 0.090(5) 0.081(4) -0.006(4) 0.015(3) 0.022(3)
C00X 0.079(4) 0.056(3) 0.078(4) 0.018(3) 0.023(3) 0.032(3)
C00Y 0.085(4) 0.067(4) 0.070(3) 0.008(3) 0.016(3) 0.012(3)
C00Z 0.063(3) 0.072(4) 0.049(3) -0.009(3) 0.008(2) -0.001(3)
C010 0.091(4) 0.071(4) 0.073(4) 0.000(3) -0.001(3) 0.023(3)
C011 0.084(4) 0.050(3) 0.068(3) 0.013(3) 0.010(3) 0.024(3)
C012 0.058(3) 0.057(3) 0.055(3) 0.007(2) 0.010(2) 0.000(2)
C013 0.077(3) 0.067(4) 0.079(4) -0.004(3) -0.001(3) 0.014(3)
C014 0.057(3) 0.058(4) 0.092(4) 0.011(3) -0.007(3) 0.001(3)
C015 0.059(3) 0.077(4) 0.053(3) 0.005(3) 0.007(2) -0.002(3)
C016 0.077(3) 0.054(4) 0.086(4) 0.005(3) -0.005(3) -0.017(3)
C017 0.112(5) 0.069(4) 0.072(4) 0.019(3) 0.028(3) 0.036(4)
C018 0.052(3) 0.062(4) 0.089(4) 0.001(3) -0.011(3) -0.001(3)
C019 0.088(4) 0.056(3) 0.093(4) 0.012(3) 0.031(4) 0.020(3)
C01A 0.083(4) 0.055(3) 0.060(3) 0.009(3) 0.016(3) 0.019(3)
C01B 0.059(3) 0.048(3) 0.099(4) 0.007(3) -0.002(3) -0.005(2)
C01C 0.107(5) 0.094(5) 0.089(5) 0.027(4) 0.015(4) 0.016(4)
C01D 0.139(6) 0.078(5) 0.102(5) 0.035(4) 0.050(5) 0.018(4)
C01E 0.058(3) 0.080(4) 0.075(4) 0.007(3) -0.001(3) 0.018(3)
C01F 0.062(3) 0.062(3) 0.062(3) 0.004(3) 0.006(2) 0.007(2)
C01G 0.079(4) 0.069(4) 0.077(4) -0.005(3) 0.004(3) 0.009(3)
C01H 0.103(4) 0.072(4) 0.078(4) 0.019(3) 0.014(4) 0.030(3)
C01I 0.065(3) 0.072(4) 0.072(4) 0.016(3) 0.013(3) 0.018(3)
C01J 0.093(4) 0.086(4) 0.072(4) 0.033(3) 0.047(3) 0.040(3)
C01K 0.058(3) 0.070(3) 0.060(3) 0.012(3) 0.013(2) 0.006(3)
C01L 0.086(4) 0.096(5) 0.070(4) -0.003(3) 0.028(3) 0.018(3)
C01M 0.059(3) 0.080(4) 0.075(4) 0.012(3) 0.002(3) 0.007(3)
C01N 0.064(3) 0.049(3) 0.104(4) 0.001(3) -0.009(3) 0.000(3)
C01O 0.080(3) 0.059(4) 0.092(4) 0.008(3) 0.004(3) 0.004(3)
C01P 0.070(3) 0.079(4) 0.071(3) 0.003(3) -0.005(3) 0.010(3)
C01Q 0.127(6) 0.091(5) 0.082(4) 0.026(4) 0.021(4) 0.025(4)
C01R 0.088(4) 0.058(4) 0.079(4) 0.014(3) 0.025(3) 0.002(3)
C01S 0.078(4) 0.079(4) 0.074(4) 0.007(3) 0.009(3) 0.021(3)
C01T 0.064(3) 0.057(3) 0.065(3) 0.003(3) 0.009(3) 0.003(2)
C01U 0.102(5) 0.082(5) 0.078(4) -0.009(4) -0.003(4) 0.019(4)
C01V 0.070(3) 0.058(4) 0.104(4) 0.005(3) -0.017(3) -0.002(3)
C01W 0.149(6) 0.064(4) 0.109(6) 0.026(4) 0.065(5) 0.021(4)
C01X 0.093(4) 0.082(5) 0.082(4) 0.008(3) 0.010(3) 0.029(4)
C01Y 0.071(3) 0.064(4) 0.066(3) 0.009(3) 0.008(3) 0.019(3)
C01Z 0.059(3) 0.066(4) 0.093(4) 0.008(3) -0.017(3) -0.009(3)
C020 0.100(4) 0.091(4) 0.059(3) 0.030(3) 0.040(3) 0.033(3)
C021 0.094(4) 0.067(4) 0.078(4) 0.017(3) 0.012(3) 0.015(3)
C022 0.075(3) 0.065(4) 0.066(3) 0.011(3) 0.012(3) 0.016(3)
C023 0.122(5) 0.072(5) 0.069(4) 0.017(3) 0.032(4) 0.032(4)
C024 0.102(4) 0.072(4) 0.112(5) 0.014(4) 0.032(4) 0.005(3)
C025 0.092(4) 0.069(4) 0.071(4) 0.014(3) 0.012(3) 0.014(3)
C026 0.091(5) 0.105(5) 0.096(5) -0.016(4) 0.014(4) -0.001(4)
C027 0.102(4) 0.069(4) 0.098(5) 0.017(3) 0.030(4) 0.005(3)
C028 0.090(4) 0.107(6) 0.092(5) -0.020(4) 0.018(4) 0.026(4)
C029 0.139(6) 0.086(5) 0.086(5) 0.033(4) 0.032(5) 0.034(5)
C02A 0.087(4) 0.101(5) 0.090(4) 0.019(4) 0.026(3) 0.036(3)
C02B 0.065(4) 0.082(4) 0.113(5) 0.029(4) 0.010(4) 0.020(3)
C02C 0.138(7) 0.082(5) 0.102(6) 0.017(4) 0.047(5) 0.035(4)
C02D 0.111(4) 0.093(5) 0.079(4) 0.024(4) 0.045(3) 0.041(4)
C02E 0.071(3) 0.062(4) 0.105(4) -0.004(3) -0.015(3) -0.008(3)
C02F 0.086(4) 0.081(4) 0.073(4) 0.007(3) 0.016(3) 0.013(3)
C02G 0.134(6) 0.079(5) 0.086(4) 0.002(4) 0.013(5) 0.036(4)
C02H 0.125(5) 0.059(4) 0.077(4) 0.010(3) 0.033(4) 0.007(4)
C02I 0.108(5) 0.054(4) 0.116(5) 0.012(3) 0.020(4) 0.013(3)
C02J 0.108(5) 0.083(5) 0.101(5) -0.003(4) 0.013(4) 0.013(4)
C02K 0.112(5) 0.089(5) 0.130(6) 0.034(4) 0.038(5) 0.036(4)
C02L 0.109(5) 0.074(4) 0.079(4) 0.001(3) 0.014(4) 0.016(4)
C02M 0.123(6) 0.109(6) 0.106(5) 0.035(4) 0.058(5) 0.059(4)
C02N 0.060(3) 0.099(5) 0.097(5) 0.013(4) 0.006(3) 0.017(3)
C02O 0.110(5) 0.132(7) 0.133(7) -0.026(5) 0.017(5) 0.007(5)
C02P 0.145(7) 0.079(5) 0.129(6) 0.013(4) 0.037(6) 0.023(5)
C02Q 0.060(3) 0.117(6) 0.148(6) 0.034(5) 0.005(4) 0.020(4)
C02R 0.115(5) 0.106(5) 0.071(4) 0.034(3) 0.054(3) 0.037(4)
C02S 0.087(4) 0.086(4) 0.088(4) -0.005(3) 0.014(4) 0.005(3)

loop_
_atom_type_symbol
_atom_type_description
_atom_type_scat_dispersion_real
_atom_type_scat_dispersion_imag
_atom_type_scat_source
C C 0.0033 0.0016 'International Tables Vol C Tables 4.2.6.8 and 6.1.1.4'
H H 0.0000 0.0000 'International Tables Vol C Tables 4.2.6.8 and 6.1.1.4'
N N 0.0061 0.0033 'International Tables Vol C Tables 4.2.6.8 and 6.1.1.4'
O O 0.0106 0.0060 'International Tables Vol C Tables 4.2.6.8 and 6.1.1.4'
F F 0.0171 0.0103 'International Tables Vol C Tables 4.2.6.8 and 6.1.1.4'

loop_
_geom_angle_atom_site_label_1
_geom_angle_atom_site_label_2
_geom_angle_atom_site_label_3
_geom_angle
_geom_angle_site_symmetry_1
_geom_angle_site_symmetry_3
_geom_angle_publ_flag
C013 C006 C01O 115.6(5) . . ?
C013 C006 C00I 122.9(4) . . ?
C01O C006 C00I 121.4(4) . . ?
C00S C00A C022 117.7(5) . . ?
C00S C00A C00N 121.4(5) . . ?
C022 C00A C00N 121.0(4) . . ?
C018 C00E C01N 116.6(5) . . ?
C018 C00E C01F 119.4(4) . . ?
C01N C00E C01F 124.0(4) . . ?
C01J C00F C00P 116.7(5) . . ?
C01J C00F C01K 120.2(4) . . ?
C00P C00F C01K 123.1(5) . . ?
C00L C00G C00K 122.9(5) . . ?
F005 C00H F004 104.9(5) . . ?
F005 C00H F002 104.0(5) . . ?
F004 C00H F002 105.8(5) . . ?
F005 C00H C01T 114.9(5) . . ?
F004 C00H C01T 113.5(5) . . ?
F002 C00H C01T 112.7(5) . . ?
C014 C00I C01B 116.1(4) . . ?
C014 C00I C006 122.1(4) . . ?
C01B C00I C006 121.8(4) . . ?
C016 C00J C01V 116.0(5) . . ?
C016 C00J C00M 122.8(4) . . ?
C01V C00J C00M 121.2(4) . . ?
C00G C00K C015 121.0(5) . . ?
C00G C00L C02R 114.9(5) . . ?
C00G C00L C00Z 123.0(5) . . ?
C02R C00L C00Z 122.0(5) . . ?
C01G C00M C01R 116.2(5) . . ?
C01G C00M C00J 122.7(4) . . ?
C01R C00M C00J 121.0(4) . . ?
C020 C00N C00Q 114.7(5) . . ?
C020 C00N C00A 122.8(5) . . ?
C00Q C00N C00A 122.5(4) . . ?
C00Q C00P C00F 121.1(5) . . ?
C00P C00Q C00N 122.6(5) . . ?
F00B C00R F00D 105.6(5) . . ?
F00B C00R F003 103.7(5) . . ?
F00D C00R F003 104.8(5) . . ?
F00B C00R C01F 115.1(5) . . ?
F00D C00R C01F 113.7(5) . . ?
F003 C00R C01F 112.8(5) . . ?
C00A C00S C00W 120.0(5) . . ?
F008 C00T F009 106.1(5) . . ?
F008 C00T F001 105.7(5) . . ?
F009 C00T F001 104.8(5) . . ?
F008 C00T C01K 113.3(5) . . ?
F009 C00T C01K 112.8(5) . . ?
F001 C00T C01K 113.4(5) . . ?
C017 C00U C013 120.3(5) . . ?
C01P C00V C01A 153.2(5) . . ?
C01P C00V C01T 64.4(4) . . ?
C01A C00V C01T 142.3(5) . . ?
C010 C00W C00S 120.6(5) . . ?
C02A C00X C02S 119.5(5) . . ?
C02A C00X C01I 120.2(5) . . ?
C02S C00X C01I 120.3(5) . . ?
C01A C00Y C027 120.7(5) . . ?
C02F C00Z C01L 116.9(5) . . ?
C02F C00Z C00L 121.8(5) . . ?
C01L C00Z C00L 121.2(5) . . ?
C025 C010 C00W 119.8(6) . . ?
C01S C011 C021 118.8(5) . . ?
C01S C011 C01Y 121.7(5) . . ?
C021 C011 C01Y 119.5(5) . . ?
C01Z C012 C02E 115.9(5) . . ?
C01Z C012 C01T 120.3(4) . . ?
C02E C012 C01T 123.8(4) . . ?
C006 C013 C00U 122.9(5) . . ?
C01N C014 C00I 121.8(4) . . ?
C02D C015 C00K 115.7(5) . . ?
C02D C015 C01M 120.3(5) . . ?
C00K C015 C01M 123.9(5) . . ?
C00J C016 C01Z 122.5(5) . . ?
C00U C017 C02I 118.6(6) . . ?
C01B C018 C00E 121.7(4) . . ?
C026 C019 C02K 119.4(6) . . ?
C026 C019 C02B 120.1(6) . . ?
C02K C019 C02B 120.5(6) . . ?
C00Y C01A C01H 118.9(5) . . ?
C00Y C01A C00V 120.6(5) . . ?
C01H C01A C00V 120.5(5) . . ?
C018 C01B C00I 121.9(4) . . ?
F007 C01C F00C 105.8(6) . . ?
F007 C01C F00O 105.6(6) . . ?
F00C C01C F00O 104.5(5) . . ?
F007 C01C C01M 113.9(5) . . ?
F00C C01C C01M 113.6(6) . . ?
F00O C01C C01M 112.6(6) . . ?
C01Q C01D C024 120.0(6) . . ?
C01Y C01E C01F 65.7(4) . . ?
C00R C01F C01E 116.6(5) . . ?
C00R C01F C00E 115.1(4) . . ?
C01E C01F C00E 120.7(4) . . ?
C00R C01F C01Y 118.1(5) . . ?
C01E C01F C01Y 49.5(3) . . ?
C00E C01F C01Y 121.3(4) . . ?
C00M C01G C01X 122.0(5) . . ?
C029 C01H C01A 119.7(6) . . ?
C02N C01I C00X 152.2(5) . . ?
C02N C01I C01K 64.3(4) . . ?
C00X C01I C01K 143.1(5) . . ?
C00F C01J C020 122.0(5) . . ?
C00T C01K C02N 117.3(5) . . ?
C00T C01K C00F 116.7(4) . . ?
C02N C01K C00F 119.9(4) . . ?
C00T C01K C01I 116.8(5) . . ?
C02N C01K C01I 50.1(3) . . ?
C00F C01K C01I 119.4(4) . . ?
C00Z C01L C028 120.3(6) . . ?
C01C C01M C02Q 118.3(5) . . ?
C01C C01M C015 117.1(5) . . ?
C02Q C01M C015 119.8(5) . . ?
C01C C01M C02B 116.5(5) . . ?
C02Q C01M C02B 49.7(4) . . ?
C015 C01M C02B 118.1(5) . . ?
C014 C01N C00E 121.9(4) . . ?
C02I C01O C006 121.0(5) . . ?
C00V C01P C01T 65.7(4) . . ?
C01D C01Q C021 120.6(6) . . ?
C02H C01R C00M 120.9(5) . . ?
C024 C01S C011 120.8(5) . . ?
C00H C01T C01P 116.8(4) . . ?
C00H C01T C012 115.1(4) . . ?
C01P C01T C012 120.5(4) . . ?
C00H C01T C00V 117.7(5) . . ?
C01P C01T C00V 50.0(3) . . ?
C012 C01T C00V 121.3(4) . . ?
C02L C01U C028 119.3(7) . . ?
C02E C01V C00J 122.0(5) . . ?
C029 C01W C027 121.6(6) . . ?
C023 C01X C01G 121.0(6) . . ?
C01E C01Y C011 153.3(5) . . ?
C01E C01Y C01F 64.8(4) . . ?
C011 C01Y C01F 141.8(5) . . ?
C012 C01Z C016 121.9(4) . . ?
C01J C020 C00N 122.8(5) . . ?
C01Q C021 C011 120.3(6) . . ?
C025 C022 C00A 121.7(5) . . ?
C01X C023 C02H 119.0(6) . . ?
C01S C024 C01D 119.4(6) . . ?
C010 C025 C022 120.2(6) . . ?
C019 C026 C02O 121.9(7) . . ?
C01W C027 C00Y 118.5(6) . . ?
C01U C028 C01L 120.8(6) . . ?
C01W C029 C01H 120.6(6) . . ?
C02M C02A C00X 120.5(6) . . ?
C02Q C02B C019 155.9(7) . . ?
C02Q C02B C01M 63.5(5) . . ?
C019 C02B C01M 140.0(5) . . ?
C02P C02C C02K 119.0(7) . . ?
C02R C02D C015 123.0(6) . . ?
C01V C02E C012 121.7(5) . . ?
C02L C02F C00Z 121.7(6) . . ?
C02J C02G C02M 121.0(7) . . ?
C023 C02H C01R 120.8(6) . . ?
C017 C02I C01O 121.6(6) . . ?
C02G C02J C02S 119.2(6) . . ?
C019 C02K C02C 118.1(6) . . ?
C01U C02L C02F 120.9(7) . . ?
C02A C02M C02G 120.2(6) . . ?
C01I C02N C01K 65.5(4) . . ?
C02P C02O C026 118.1(7) . . ?
C02O C02P C02C 123.4(8) . . ?
C02B C02Q C01M 66.8(4) . . ?
C02D C02R C00L 122.4(6) . . ?
C00X C02S C02J 119.6(6) . . ?

loop_
_geom_bond_atom_site_label_1
_geom_bond_atom_site_label_2
_geom_bond_distance
_geom_bond_site_symmetry_2
_geom_bond_publ_flag
F001 C00T 1.350(7) . ?
F002 C00H 1.335(6) . ?
F003 C00R 1.329(7) . ?
F004 C00H 1.333(6) . ?
F005 C00H 1.319(6) . ?
C006 C013 1.368(6) . ?
C006 C01O 1.393(6) . ?
C006 C00I 1.488(6) . ?
F007 C01C 1.326(7) . ?
F008 C00T 1.330(6) . ?
F009 C00T 1.343(7) . ?
C00A C00S 1.384(6) . ?
C00A C022 1.390(7) . ?
C00A C00N 1.465(6) . ?
F00B C00R 1.310(6) . ?
F00C C01C 1.335(7) . ?
F00D C00R 1.322(6) . ?
C00E C018 1.374(7) . ?
C00E C01N 1.374(6) . ?
C00E C01F 1.509(7) . ?
C00F C01J 1.370(6) . ?
C00F C00P 1.389(6) . ?
C00F C01K 1.502(7) . ?
C00G C00L 1.382(7) . ?
C00G C00K 1.386(7) . ?
C00H C01T 1.484(7) . ?
C00I C014 1.380(6) . ?
C00I C01B 1.382(6) . ?
C00J C016 1.363(6) . ?
C00J C01V 1.383(6) . ?
C00J C00M 1.481(6) . ?
C00K C015 1.388(7) . ?
C00L C02R 1.389(7) . ?
C00L C00Z 1.482(7) . ?
C00M C01G 1.378(6) . ?
C00M C01R 1.404(7) . ?
C00N C020 1.390(6) . ?
C00N C00Q 1.393(6) . ?
F00O C01C 1.350(7) . ?
C00P C00Q 1.383(7) . ?
C00R C01F 1.472(7) . ?
C00S C00W 1.403(8) . ?
C00T C01K 1.485(8) . ?
C00U C017 1.351(8) . ?
C00U C013 1.384(7) . ?
C00V C01P 1.272(7) . ?
C00V C01A 1.451(7) . ?
C00V C01T 1.514(7) . ?
C00W C010 1.369(8) . ?
C00X C02A 1.374(7) . ?
C00X C02S 1.380(7) . ?
C00X C01I 1.442(7) . ?
C00Y C01A 1.376(7) . ?
C00Y C027 1.379(8) . ?
C00Z C02F 1.391(7) . ?
C00Z C01L 1.396(7) . ?
C010 C025 1.358(8) . ?
C011 C01S 1.383(7) . ?
C011 C021 1.385(7) . ?
C011 C01Y 1.443(7) . ?
C012 C01Z 1.374(7) . ?
C012 C02E 1.387(6) . ?
C012 C01T 1.503(7) . ?
C014 C01N 1.368(7) . ?
C015 C02D 1.378(7) . ?
C015 C01M 1.493(7) . ?
C016 C01Z 1.375(7) . ?
C017 C02I 1.354(8) . ?
C018 C01B 1.369(7) . ?
C019 C026 1.350(8) . ?
C019 C02K 1.398(9) . ?
C019 C02B 1.460(8) . ?
C01A C01H 1.401(7) . ?
C01C C01M 1.479(8) . ?
C01D C01Q 1.367(8) . ?
C01D C024 1.384(9) . ?
C01E C01Y 1.263(7) . ?
C01E C01F 1.502(6) . ?
C01F C01Y 1.513(7) . ?
C01G C01X 1.383(7) . ?
C01H C029 1.358(8) . ?
C01I C02N 1.277(7) . ?
C01I C01K 1.514(7) . ?
C01J C020 1.372(7) . ?
C01K C02N 1.499(6) . ?
C01L C028 1.403(9) . ?
C01M C02Q 1.490(8) . ?
C01M C02B 1.531(9) . ?
C01O C02I 1.382(8) . ?
C01P C01T 1.497(6) . ?
C01Q C021 1.374(8) . ?
C01R C02H 1.386(8) . ?
C01S C024 1.379(8) . ?
C01U C02L 1.353(8) . ?
C01U C028 1.370(9) . ?
C01V C02E 1.371(7) . ?
C01W C029 1.347(9) . ?
C01W C027 1.372(9) . ?
C01X C023 1.349(8) . ?
C022 C025 1.379(7) . ?
C023 C02H 1.367(8) . ?
C026 C02O 1.379(9) . ?
C02A C02M 1.364(8) . ?
C02B C02Q 1.270(8) . ?
C02C C02P 1.346(9) . ?
C02C C02K 1.409(10) . ?
C02D C02R 1.357(8) . ?
C02F C02L 1.380(8) . ?
C02G C02J 1.350(9) . ?
C02G C02M 1.374(9) . ?
C02J C02S 1.414(8) . ?
C02O C02P 1.332(10) . ?
